data_2004881
loop_
_publ_author_name
'Legzdins, P.'
'Lundmark, P. J.'
'Rettig, S. J.'

_publ_section_title Bis-\m-hydroxo-bis[(benzyl)(nitrosyl-<i>N</i>)(\h^5^-pentamethylcyclopentadienyl)molybdenum]
_journal_issue 5
_journal_name_full 'Acta Crystallographica Section C'
_journal_page_first 1113
_journal_page_last 1115
_journal_paper_doi 10.1107/S0108270196001096
_journal_volume 52
_journal_year 1996
_chemical_formula_iupac '[Mo2 (OH)2 (NO)2 (C7 H7)2 (C10 H15)2]'
_chemical_formula_moiety 'C34 H46 Mo2 N2 O4'
_chemical_formula_sum 'C34 H46 Mo2 N2 O4'
_chemical_formula_weight 738.63
_space_group_IT_number 14
_symmetry_cell_setting monoclinic
_symmetry_space_group_name_Hall '-P 2ybc'
_symmetry_space_group_name_H-M 'P 1 21/c 1'
_cell_angle_alpha 90
_cell_angle_beta 91.70(2)
_cell_angle_gamma 90
_cell_formula_units_Z 4
_cell_length_a 15.822(4)
_cell_length_b 12.660(4)
_cell_length_c 16.657(2)
_cell_measurement_reflns_used 25
_cell_measurement_temperature 294.2
_cell_measurement_theta_max 15.2
_cell_measurement_theta_min 12.8
_cell_volume 3335.0(14)
_computing_cell_refinement 'MSC/AFC Diffractometer Control Software'
_computing_data_collection
;
MSC/AFC Diffractometer Control Software
(Molecular Structure Corporation, 1988)
;
_computing_data_reduction 'TEXSAN (Molecular Structure Corporation, 1985, 1992)'
_computing_publication_material TEXSAN
_computing_structure_refinement TEXSAN
_diffrn_ambient_temperature 294.2
_diffrn_measurement_device 'Rigaku AFC6S'
_diffrn_measurement_method \w-2\q
_diffrn_radiation_monochromator graphite
_diffrn_radiation_source 'X-ray tube'
_diffrn_radiation_type MoK\a
_diffrn_radiation_wavelength 0.7107
_diffrn_reflns_av_R_equivalents 0.044
_diffrn_reflns_limit_h_max 20
_diffrn_reflns_limit_h_min 0
_diffrn_reflns_limit_k_max 16
_diffrn_reflns_limit_k_min 0
_diffrn_reflns_limit_l_max 21
_diffrn_reflns_limit_l_min -21
_diffrn_reflns_number 8318
_diffrn_reflns_theta_max 27.5
_diffrn_reflns_theta_min 1.75
_diffrn_standards_decay_% 1.2
_diffrn_standards_interval_count 200
_diffrn_standards_number 3
_exptl_absorpt_coefficient_mu 0.789
_exptl_absorpt_correction_T_max 1.000
_exptl_absorpt_correction_T_min 0.932
_exptl_absorpt_correction_type '\y scans (North, Phillips & Mathews, 1968)'
_exptl_absorpt_process_details 'azimuthal scans'
_exptl_crystal_colour amber
_exptl_crystal_density_diffrn 1.471
_exptl_crystal_density_meas ?
_exptl_crystal_description prism
_exptl_crystal_F_000 1520
_exptl_crystal_size_max 0.30
_exptl_crystal_size_mid 0.25
_exptl_crystal_size_min 0.25
_refine_diff_density_max 0.52
_refine_diff_density_min -0.43
_refine_ls_extinction_method none
_refine_ls_goodness_of_fit_obs 2.010
_refine_ls_matrix_type full
_refine_ls_number_constraints 0
_refine_ls_number_parameters 379
_refine_ls_number_reflns 4156
_refine_ls_number_restraints 0
_refine_ls_R_factor_obs 0.0400
_refine_ls_shift/esd_max 0.001
_refine_ls_structure_factor_coef F
_refine_ls_weighting_details 'w = 1/\s^2^(F)'
_refine_ls_weighting_scheme calc
_refine_ls_wR_factor_obs 0.0399
_reflns_number_observed 4156
_reflns_number_total 8036
_reflns_observed_criterion >3\s(I)
_cod_data_source_file fg1147.cif
_cod_data_source_block fg1147
_cod_depositor_comments
;
The following automatic conversions were performed:

'_exptl_crystal_density_meas' value 'not measured' was changed to '?'
- the value is perceived as not measured.

Automatic conversion script
Id: cif_fix_values 3008 2015-01-20 13:52:24Z robertas 

The following automatic conversions were performed:

'_refine_ls_weighting_scheme' value 'w = 1/\s^2^(F)' was changed to
'calc'. New tag '_refine_ls_weighting_details' was created. The value
of the new tag was set to 'w = 1/\s^2^(F)'.

Automatic conversion script
Id: cif_fix_values 3143 2015-03-26 13:38:13Z robertas 
;
_cod_original_cell_volume 3335.0(10)
_cod_original_sg_symbol_H-M 'P 21/c'
_cod_database_code 2004881

loop_
_symmetry_equiv_pos_as_xyz
'   +x,   +y,   +z'
'   -x,1/2+y,1/2-z'
'   -x,   -y,   -z'
'   +x,1/2-y,1/2+z'

loop_
_atom_site_aniso_label
_atom_site_aniso_U_11
_atom_site_aniso_U_22
_atom_site_aniso_U_33
_atom_site_aniso_U_12
_atom_site_aniso_U_13
_atom_site_aniso_U_23
Mo(1) 0.0689(4) 0.0359(3) 0.0366(3) 0.0082(2) 0.0085(2) 0.0042(2)
Mo(2) 0.0688(3) 0.0322(2) 0.0357(2) -0.0040(2) 0.0056(2) 0.0026(2)
O(1) 0.086(3) 0.029(2) 0.041(2) 0.005(2) 0.008(2) 0.0050(10)
O(2) 0.077(3) 0.046(2) 0.036(2) 0.009(2) 0.005(2) 0.000(2)
O(3) 0.083(4) 0.093(4) 0.105(4) -0.008(3) 0.014(3) 0.004(3)
O(4) 0.143(5) 0.065(3) 0.085(4) -0.043(3) -0.004(3) -0.011(2)
N(1) 0.080(4) 0.053(3) 0.050(3) -0.004(3) 0.011(3) 0.006(2)
N(2) 0.081(4) 0.040(3) 0.054(3) -0.013(3) 0.000(3) 0.000(2)
C(1) 0.084(5) 0.031(3) 0.057(4) 0.013(3) 0.015(3) 0.014(3)
C(2) 0.088(6) 0.051(4) 0.059(4) 0.002(4) -0.021(4) 0.019(3)
C(3) 0.145(8) 0.053(4) 0.055(4) 0.031(5) 0.028(5) 0.023(3)
C(4) 0.079(6) 0.077(5) 0.104(6) 0.030(4) 0.039(5) 0.058(5)
C(5) 0.095(6) 0.047(4) 0.057(4) -0.010(4) -0.005(4) 0.030(3)
C(6) 0.131(7) 0.059(4) 0.111(6) 0.034(4) 0.048(5) 0.016(4)
C(7) 0.152(9) 0.091(6) 0.138(8) -0.017(6) -0.070(6) 0.042(5)
C(8) 0.40(2) 0.083(6) 0.058(5) 0.049(8) 0.092(8) 0.018(4)
C(9) 0.109(8) 0.187(10) 0.260(10) 0.065(7) 0.102(8) 0.159(9)
C(10) 0.162(9) 0.082(5) 0.119(7) -0.059(5) -0.055(6) 0.044(5)
C(11) 0.097(5) 0.071(4) 0.038(3) -0.023(4) -0.003(3) 0.006(3)
C(12) 0.082(5) 0.065(4) 0.053(4) 0.015(4) 0.017(3) 0.030(3)
C(13) 0.097(5) 0.034(3) 0.041(3) -0.006(3) 0.026(3) 0.004(2)
C(14) 0.071(4) 0.048(3) 0.043(3) -0.007(3) 0.012(3) 0.013(3)
C(15) 0.095(5) 0.041(3) 0.039(3) -0.006(3) 0.017(3) -0.002(3)
C(16) 0.172(9) 0.148(7) 0.056(5) -0.067(7) -0.031(5) 0.013(5)
C(17) 0.132(7) 0.127(7) 0.105(6) 0.047(6) 0.034(5) 0.076(5)
C(18) 0.175(8) 0.047(4) 0.069(5) -0.023(4) 0.036(5) -0.005(3)
C(19) 0.080(5) 0.106(6) 0.091(5) -0.025(4) 0.008(4) 0.030(4)
C(20) 0.198(9) 0.050(4) 0.079(5) 0.011(5) 0.065(5) -0.007(3)
C(21) 0.108(5) 0.058(4) 0.036(3) 0.011(4) 0.006(3) -0.003(3)
C(22) 0.085(5) 0.045(3) 0.035(3) 0.000(3) 0.005(3) -0.010(2)
C(23) 0.078(5) 0.058(4) 0.064(4) 0.001(3) 0.008(3) -0.012(3)
C(24) 0.148(8) 0.050(4) 0.070(5) 0.021(5) -0.002(5) -0.005(3)
C(25) 0.160(10) 0.059(5) 0.113(7) -0.033(6) 0.055(7) -0.033(5)
C(26) 0.106(8) 0.077(6) 0.200(10) -0.035(5) 0.054(7) -0.066(7)
C(27) 0.091(6) 0.063(5) 0.128(7) -0.004(4) -0.020(5) -0.026(4)
C(28) 0.069(4) 0.044(3) 0.062(4) 0.000(3) 0.001(3) 0.008(3)
C(29) 0.056(4) 0.046(3) 0.062(4) 0.003(3) 0.002(3) 0.013(3)
C(30) 0.078(5) 0.041(3) 0.078(5) 0.004(3) 0.026(4) 0.002(3)
C(31) 0.084(5) 0.057(4) 0.090(5) 0.008(4) 0.035(4) -0.004(4)
C(32) 0.087(5) 0.069(4) 0.099(5) 0.007(4) 0.045(4) 0.011(4)
C(33) 0.077(5) 0.061(4) 0.089(5) -0.018(3) 0.022(4) 0.006(4)
C(34) 0.080(5) 0.059(4) 0.064(4) -0.014(3) 0.013(3) 0.002(3)

loop_
_atom_site_label
_atom_site_fract_x
_atom_site_fract_y
_atom_site_fract_z
_atom_site_U_iso_or_equiv
_atom_site_thermal_displace_type
Mo(1) .31558(3) .46156(3) .31836(3) .04700(10) Uij
Mo(2) .19914(3) .50994(3) .13731(3) .04550(10) Uij
O(1) .3010(2) .4239(2) .1929(2) .0520(10) Uij
O(2) .2192(2) .5500(3) .2596(2) .0530(10) Uij
O(3) .4947(3) .5256(4) .3047(3) .094(2) Uij
O(4) .1010(3) .3197(3) .0913(3) .098(2) Uij
N(1) .4180(3) .5081(4) .3056(3) .061(2) Uij
N(2) .1399(3) .3959(3) .1189(3) .059(2) Uij
C(1) .3492(4) .2881(4) .3406(3) .057(2) Uij
C(2) .3687(5) .3407(4) .4119(4) .067(2) Uij
C(3) .2920(6) .3733(5) .4445(4) .084(3) Uij
C(4) .2249(5) .3399(6) .3931(5) .086(3) Uij
C(5) .2591(5) .2836(4) .3295(4) .067(2) Uij
C(6) .4126(5) .2315(5) .2908(4) .099(3) Uij
C(7) .4531(6) .3530(6) .4522(5) .129(4) Uij
C(8) .2820(8) .4167(6) .5281(4) .180(5) Uij
C(9) .1339(6) .3568(8) .4080(7) .185(5) Uij
C(10) .2109(6) .2279(6) .2651(5) .122(3) Uij
C(11) .1941(4) .5391(5) -.0001(3) .069(2) Uij
C(12) .1835(4) .6421(5) .0334(4) .066(2) Uij
C(13) .2603(4) .6676(4) .0753(3) .057(2) Uij
C(14) .3154(4) .5848(4) .0676(3) .054(2) Uij
C(15) .2751(4) .5032(4) .0229(3) .058(2) Uij
C(16) .1303(6) .4849(7) -.0555(4) .126(3) Uij
C(17) .1140(5) .7176(6) .0141(5) .121(3) Uij
C(18) .2785(5) .7707(5) .1183(4) .096(3) Uij
C(19) .4056(5) .5822(6) .0978(4) .092(3) Uij
C(20) .3170(5) .4023(5) -.0038(4) .108(3) Uij
C(21) .2999(4) .5958(4) .4047(3) .067(2) Uij
C(22) .3207(4) .7022(4) .3729(3) .055(2) Uij
C(23) .2568(4) .7696(5) .3444(4) .067(2) Uij
C(24) .2762(6) .8716(5) .3156(4) .089(3) Uij
C(25) .3577(8) .9035(6) .3155(5) .111(4) Uij
C(26) .4184(6) .8397(7) .3414(6) .127(4) Uij
C(27) .4014(5) .7396(6) .3705(5) .095(3) Uij
C(28) .0785(4) .5931(4) .1625(3) .058(2) Uij
C(29) .0309(4) .5551(4) .2352(3) .055(2) Uij
C(30) .0241(4) .6175(4) .3014(4) .065(2) Uij
C(31) -.0220(4) .5871(5) .3661(4) .076(2) Uij
C(32) -.0617(4) .4905(5) .3654(4) .084(3) Uij
C(33) -.0558(4) .4271(5) .3002(4) .075(2) Uij
C(34) -.0100(4) .4576(5) .2353(4) .068(2) Uij
H(1) .2910 .3566 .1879 .0622 Uij
H(2) .1722 .5396 .2844 .0637 Uij
H(3) .4396 .1752 .3228 .1193 Uij
H(4) .3839 .2007 .2434 .1193 Uij
H(5) .4557 .2816 .2736 .1193 Uij
H(6) .4543 .3142 .5031 .1543 Uij
H(7) .4966 .3248 .4174 .1543 Uij
H(8) .4641 .4280 .4625 .1543 Uij
H(9) .3015 .3642 .5677 .2162 Uij
H(10) .3156 .4813 .5345 .2162 Uij
H(11) .2223 .4329 .5363 .2162 Uij
H(12) .1225 .4327 .4116 .2216 Uij
H(13) .0998 .3263 .3639 .2216 Uij
H(14) .1195 .3226 .4586 .2216 Uij
H(15) .1741 .2782 .2362 .1467 Uij
H(16) .2502 .1961 .2277 .1467 Uij
H(17) .1763 .1724 .2887 .1467 Uij
H(18) .0767 .4769 -0.0280 .1512 Uij
H(19) .1210 .5277 -0.1040 .1512 Uij
H(20) .1516 .4152 -0.0703 .1512 Uij
H(21) .0929 .7474 .0639 .1447 Uij
H(22) .1354 .7747 -0.0196 .1447 Uij
H(23) .0680 .6807 -0.0149 .1447 Uij
H(24) .2934 .7565 .1747 .1152 Uij
H(25) .3256 .8067 .0929 .1152 Uij
H(26) .2281 .8158 .1150 .1152 Uij
H(27) .4310 .5143 .0840 .1108 Uij
H(28) .4371 .6397 .0730 .1108 Uij
H(29) .4075 .5911 .1563 .1108 Uij
H(30) .2756 .3584 -0.0333 .1294 Uij
H(31) .3638 .4194 -0.0388 .1294 Uij
H(32) .3388 .3636 .0434 .1294 Uij
H(33) .2408 .5967 .4208 .0806 Uij
H(34) .3368 .5824 .4519 .0806 Uij
H(35) .1978 .7460 .3442 .0801 Uij
H(36) .2310 .9188 .2960 .1074 Uij
H(37) .3717 .9743 .2961 .1328 Uij
H(38) .4772 .8637 .3401 .1520 Uij
H(39) .4483 .6949 .3897 .1135 Uij
H(40) .0916 .6680 .1706 .0697 Uij
H(41) .0407 .5850 .1151 .0697 Uij
H(42) .0528 .6860 .3028 .0784 Uij
H(43) -0.0265 .6340 .4125 .0916 Uij
H(44) -0.0940 .4676 .4117 .1009 Uij
H(45) -0.0847 .3585 .2993 .0903 Uij
H(46) -0.0060 .4105 .1888 .0810 Uij

loop_
_atom_type_symbol
_atom_type_scat_dispersion_real
_atom_type_scat_dispersion_imag
_atom_type_scat_source
C 0.003 0.002 'International Tables'
H 0.000 0.000 'International Tables'
Mo -1.683 0.686 'International Tables'
N 0.006 0.003 'International Tables'
O 0.011 0.006 'International Tables'

loop_
_geom_angle_atom_site_label_1
_geom_angle_atom_site_label_2
_geom_angle_atom_site_label_3
_geom_angle
_geom_angle_publ_flag
O(1) Mo(1) O(2) 67.10(10) yes
O(1) Mo(1) N(1) 91.7(2) yes
O(1) Mo(1) C(21) 141.3(2) yes
O(1) Mo(1) CP(1) 108.5 yes
O(2) Mo(1) N(1) 115.2(2) yes
O(2) Mo(1) C(21) 78.6(2) yes
O(2) Mo(1) CP(1) 125.9 yes
N(1) Mo(1) C(21) 86.7(2) yes
N(1) Mo(1) CP(1) 118.8 yes
C(21) Mo(1) CP(1) 106.0 yes
O(1) Mo(2) O(2) 67.30(10) yes
O(1) Mo(2) N(2) 92.8(2) yes
O(1) Mo(2) CP(2) 107.6 yes
O(1) Mo(2) C(28) 143.0(2) yes
O(2) Mo(2) N(2) 115.6(2) yes
O(2) Mo(2) C(28) 79.1(2) yes
O(2) Mo(2) CP(2) 126.9 yes
N(2) Mo(2) C(28) 88.0(2) yes
N(2) Mo(2) CP(2) 117.4 yes
C(28) Mo(2) CP(2) 104.6 yes
Mo(1) O(1) Mo(2) 111.50(10) yes
Mo(1) O(2) Mo(2) 113.90(10) yes
Mo(1) N(1) O(3) 168.6(4) yes
Mo(2) N(2) O(4) 168.1(4) yes
C(2) C(1) C(5) 108.9(6) no
C(2) C(1) C(6) 124.5(7) no
C(5) C(1) C(6) 126.0(7) no
C(1) C(2) C(3) 107.4(6) no
C(1) C(2) C(7) 127.7(8) no
C(3) C(2) C(7) 124.7(8) no
C(2) C(3) C(4) 108.7(6) no
C(2) C(3) C(8) 125.4(9) no
C(4) C(3) C(8) 124.9(9) no
C(3) C(4) C(5) 108.1(7) no
C(3) C(4) C(9) 125.0(9) no
C(5) C(4) C(9) 126.8(10) no
C(1) C(5) C(4) 106.7(6) no
C(1) C(5) C(10) 127.1(7) no
C(4) C(5) C(10) 126.2(8) no
C(12) C(11) C(15) 107.8(5) no
C(12) C(11) C(16) 124.6(7) no
C(15) C(11) C(16) 127.5(7) no
C(11) C(12) C(13) 106.9(5) no
C(11) C(12) C(17) 126.7(7) no
C(13) C(12) C(17) 125.2(7) no
C(12) C(13) C(14) 108.5(5) no
C(12) C(13) C(18) 125.2(6) no
C(14) C(13) C(18) 126.2(7) no
C(13) C(14) C(15) 109.2(6) no
C(13) C(14) C(19) 125.9(6) no
C(15) C(14) C(19) 124.8(6) no
C(11) C(15) C(14) 107.5(5) no
C(11) C(15) C(20) 126.7(6) no
C(14) C(15) C(20) 125.3(6) no
Mo(1) C(21) C(22) 115.3(4) yes
C(21) C(22) C(23) 120.6(6) no
C(21) C(22) C(27) 122.8(6) no
C(23) C(22) C(27) 116.5(6) no
C(22) C(23) C(24) 120.8(6) no
C(23) C(24) C(25) 119.4(7) no
C(24) C(25) C(26) 120.1(8) no
C(25) C(26) C(27) 121.9(9) no
C(22) C(27) C(26) 121.3(8) no
Mo(2) C(28) C(29) 116.5(3) yes
C(28) C(29) C(30) 120.9(5) no
C(28) C(29) C(34) 121.4(5) no
C(30) C(29) C(34) 117.7(5) no
C(29) C(30) C(31) 121.9(6) no
C(30) C(31) C(32) 119.8(6) no
C(31) C(32) C(33) 119.3(6) no
C(32) C(33) C(34) 121.0(6) no
C(29) C(34) C(33) 120.3(6) no

loop_
_geom_bond_atom_site_label_1
_geom_bond_atom_site_label_2
_geom_bond_distance
_geom_bond_publ_flag
Mo(1) O(1) 2.149(3) yes
Mo(1) O(2) 2.109(4) yes
Mo(1) N(1) 1.743(5) yes
Mo(1) C(1) 2.287(5) yes
Mo(1) C(2) 2.323(5) yes
Mo(1) C(3) 2.419(6) yes
Mo(1) C(4) 2.467(6) yes
Mo(1) C(5) 2.432(6) yes
Mo(1) C(21) 2.244(5) yes
Mo(1) CP(1) 2.06 yes
Mo(2) O(1) 2.134(3) yes
Mo(2) O(2) 2.114(3) yes
Mo(2) N(2) 1.744(4) yes
Mo(2) C(11) 2.318(5) yes
Mo(2) C(12) 2.415(5) yes
Mo(2) C(13) 2.460(5) yes
Mo(2) C(14) 2.400(5) yes
Mo(2) C(15) 2.284(5) yes
Mo(2) C(28) 2.231(6) yes
Mo(2) CP(2) 2.05 yes
O(3) N(1) 1.234(6) yes
O(4) N(2) 1.227(5) yes
C(1) C(2) 1.388(8) no
C(1) C(5) 1.433(8) no
C(1) C(6) 1.503(8) no
C(2) C(3) 1.406(9) no
C(2) C(7) 1.485(9) no
C(3) C(4) 1.409(10) no
C(3) C(8) 1.510(9) no
C(4) C(5) 1.400(9) no
C(4) C(9) 1.482(10) no
C(5) C(10) 1.476(9) no
C(11) C(12) 1.430(8) no
C(11) C(15) 1.403(8) no
C(11) C(16) 1.512(8) no
C(12) C(13) 1.421(8) no
C(12) C(17) 1.485(9) no
C(13) C(14) 1.372(7) no
C(13) C(18) 1.512(7) no
C(14) C(15) 1.414(7) no
C(14) C(19) 1.500(8) no
C(15) C(20) 1.513(8) no
C(21) C(22) 1.488(8) no
C(22) C(23) 1.395(8) no
C(22) C(27) 1.364(9) no
C(23) C(24) 1.414(9) no
C(24) C(25) 1.350(10) no
C(25) C(26) 1.320(10) no
C(26) C(27) 1.390(10) no
C(28) C(29) 1.523(7) no
C(29) C(30) 1.363(7) no
C(29) C(34) 1.394(7) no
C(30) C(31) 1.374(8) no
C(31) C(32) 1.375(8) no
C(32) C(33) 1.357(9) no
C(33) C(34) 1.375(8) no

loop_
_geom_contact_atom_site_label_1
_geom_contact_atom_site_label_2
_geom_contact_distance
_geom_contact_site_symmetry_2
_geom_contact_publ_flag
O(3) C(6) 3.41 2_655 no
O(3) C(25) 3.48 2_645 no
O(4) C(31) 3.28 2_545 no
C(1) C(20) 3.59 4 no
C(2) C(20) 3.49 4 no
C(11) C(24) 3.55 4_564 no
C(12) C(23) 3.57 4_564 no
C(16) C(34) 3.58 3_565 no
O(3) H(37) 2.81 2_645 no
O(4) H(43) 2.63 2_545 no
O(4) H(14) 2.87 4_554 no
O(4) H(23) 2.93 3_565 no
C(3) H(30) 2.97 4 no
C(4) H(30) 2.90 4 no
C(5) H(30) 2.91 4 no
C(16) H(41) 2.99 3_565 no
C(19) H(3) 2.99 2_655 no
C(26) H(5) 2.90 2_655 no
C(34) H(19) 2.77 3_565 no
H(3) H(28) 2.61 2_645 no
H(5) H(38) 2.43 2_645 no
H(6) H(39) 2.33 3_666 no
H(7) H(28) 2.57 2_645 no
H(8) H(8) 2.47 3_666 no
H(11) H(44) 2.56 3_566 no
H(17) H(20) 2.64 4 no
H(18) H(41) 2.45 3_565 no
H(19) H(46) 2.40 3_565 no
H(19) H(36) 2.54 4_564 no
H(22) H(35) 2.52 4_564 no
H(22) H(33) 2.55 4_564 no
H(40) H(45) 2.47 2 no

loop_
_geom_torsion_atom_site_label_1
_geom_torsion_atom_site_label_2
_geom_torsion_atom_site_label_3
_geom_torsion_atom_site_label_4
_geom_torsion
_geom_torsion_publ_flag
O(2) Mo(1) O(1) Mo(2) -2.66(14) no
N(1) Mo(1) O(1) Mo(2) -119.40(17) no
C(1) Mo(1) O(1) Mo(2) 143.1(2) no
C(2) Mo(1) O(1) Mo(2) 150.5(2) no
C(3) Mo(1) O(1) Mo(2) 109.4(3) no
C(4) Mo(1) O(1) Mo(2) 88.9(2) no
C(5) Mo(1) O(1) Mo(2) 108.4(2) no
C(21) Mo(1) O(1) Mo(2) -32.5(3) no
O(1) Mo(1) O(2) Mo(2) 2.73(14) no
N(1) Mo(1) O(2) Mo(2) 83.4(2) no
C(1) Mo(1) O(2) Mo(2) -55.0(3) no
C(2) Mo(1) O(2) Mo(2) -114.5(4) no
C(3) Mo(1) O(2) Mo(2) -129.1(2) no
C(4) Mo(1) O(2) Mo(2) -103.2(2) no
C(5) Mo(1) O(2) Mo(2) -70.0(2) no
C(21) Mo(1) O(2) Mo(2) 164.2(2) no
O(1) Mo(1) C(1) C(2) 169.0(4) no
O(1) Mo(1) C(1) C(5) -77.0(3) no
O(1) Mo(1) C(1) C(6) 48.1(5) no
O(2) Mo(1) C(1) C(2) -139.8(4) no
O(2) Mo(1) C(1) C(5) -25.8(4) no
O(2) Mo(1) C(1) C(6) 99.3(5) no
N(1) Mo(1) C(1) C(2) 77.6(4) no
N(1) Mo(1) C(1) C(5) -168.4(4) no
N(1) Mo(1) C(1) C(6) -43.4(5) no
C(2) Mo(1) C(1) C(5) 114.0(5) no
C(2) Mo(1) C(1) C(6) -120.9(7) no
C(3) Mo(1) C(1) C(2) -37.9(4) no
C(3) Mo(1) C(1) C(5) 76.0(4) no
C(3) Mo(1) C(1) C(6) -158.9(6) no
C(4) Mo(1) C(1) C(2) -78.1(5) no
C(4) Mo(1) C(1) C(5) 35.9(4) no
C(4) Mo(1) C(1) C(6) 160.9(6) no
C(5) Mo(1) C(1) C(2) -114.0(5) no
C(5) Mo(1) C(1) C(6) 125.1(6) no
C(21) Mo(1) C(1) C(2) -14.6(5) no
C(21) Mo(1) C(1) C(5) 99.3(4) no
C(21) Mo(1) C(1) C(6) -135.6(5) no
O(1) Mo(1) C(2) C(1) -13.0(5) no
O(1) Mo(1) C(2) C(3) -127.0(4) no
O(1) Mo(1) C(2) C(7) 110.2(5) no
O(2) Mo(1) C(2) C(1) 91.6(5) no
O(2) Mo(1) C(2) C(3) -22.4(6) no
O(2) Mo(1) C(2) C(7) -145.2(5) no
N(1) Mo(1) C(2) C(1) -104.5(4) no
N(1) Mo(1) C(2) C(3) 141.5(4) no
N(1) Mo(1) C(2) C(7) 18.7(6) no
C(1) Mo(1) C(2) C(3) -114.0(6) no
C(1) Mo(1) C(2) C(7) 123.2(8) no
C(3) Mo(1) C(2) C(1) 114.0(6) no
C(3) Mo(1) C(2) C(7) -122.8(7) no
C(4) Mo(1) C(2) C(1) 78.2(4) no
C(4) Mo(1) C(2) C(3) -35.9(4) no
C(4) Mo(1) C(2) C(7) -158.6(7) no
C(5) Mo(1) C(2) C(1) 38.5(4) no
C(5) Mo(1) C(2) C(3) -75.5(4) no
C(5) Mo(1) C(2) C(7) 161.7(7) no
C(21) Mo(1) C(2) C(1) 168.9(4) no
C(21) Mo(1) C(2) C(3) 54.9(4) no
C(21) Mo(1) C(2) C(7) -67.9(6) no
O(1) Mo(1) C(3) C(2) 79.9(5) no
O(1) Mo(1) C(3) C(4) -37.2(6) no
O(1) Mo(1) C(3) C(8) -160.8(8) no
O(2) Mo(1) C(3) C(2) 169.0(3) no
O(2) Mo(1) C(3) C(4) 51.8(5) no
O(2) Mo(1) C(3) C(8) -71.8(10) no
N(1) Mo(1) C(3) C(2) -43.6(4) no
N(1) Mo(1) C(3) C(4) -160.8(4) no
N(1) Mo(1) C(3) C(8) 75.6(10) no
C(1) Mo(1) C(3) C(2) 38.6(4) no
C(1) Mo(1) C(3) C(4) -78.5(4) no
C(1) Mo(1) C(3) C(8) 157.9(10) no
C(2) Mo(1) C(3) C(4) -117.2(6) no
C(2) Mo(1) C(3) C(8) 119.2(11) no
C(4) Mo(1) C(3) C(2) 117.2(6) no
C(4) Mo(1) C(3) C(8) -123.6(11) no
C(5) Mo(1) C(3) C(2) 81.1(4) no
C(5) Mo(1) C(3) C(4) -36.0(4) no
C(5) Mo(1) C(3) C(8) -159.7(11) no
C(21) Mo(1) C(3) C(2) -123.4(4) no
C(21) Mo(1) C(3) C(4) 119.4(5) no
C(21) Mo(1) C(3) C(8) -4.2(9) no
O(1) Mo(1) C(4) C(3) 154.2(4) no
O(1) Mo(1) C(4) C(5) 37.1(5) no
O(1) Mo(1) C(4) C(9) -85.8(8) no
O(2) Mo(1) C(4) C(3) -137.3(4) no
O(2) Mo(1) C(4) C(5) 105.6(4) no
O(2) Mo(1) C(4) C(9) -17.3(8) no
N(1) Mo(1) C(4) C(3) 32.1(7) no
N(1) Mo(1) C(4) C(5) -85.0(6) no
N(1) Mo(1) C(4) C(9) 152.1(7) no
C(1) Mo(1) C(4) C(3) 79.0(5) no
C(1) Mo(1) C(4) C(5) -38.1(4) no
C(1) Mo(1) C(4) C(9) -161.0(8) no
C(2) Mo(1) C(4) C(3) 36.9(4) no
C(2) Mo(1) C(4) C(5) -80.2(5) no
C(2) Mo(1) C(4) C(9) 156.9(8) no
C(3) Mo(1) C(4) C(5) -117.1(7) no
C(3) Mo(1) C(4) C(9) 120.0(9) no
C(5) Mo(1) C(4) C(3) 117.1(7) no
C(5) Mo(1) C(4) C(9) -122.9(10) no
C(21) Mo(1) C(4) C(3) -58.2(5) no
C(21) Mo(1) C(4) C(5) -175.3(4) no
C(21) Mo(1) C(4) C(9) 61.8(8) no
O(1) Mo(1) C(5) C(1) 99.4(3) no
O(1) Mo(1) C(5) C(4) -144.4(5) no
O(1) Mo(1) C(5) C(10) -20.7(6) no
O(2) Mo(1) C(5) C(1) 162.5(3) no
O(2) Mo(1) C(5) C(4) -81.3(4) no
O(2) Mo(1) C(5) C(10) 42.4(7) no
N(1) Mo(1) C(5) C(1) 15.5(5) no
N(1) Mo(1) C(5) C(4) 131.6(5) no
N(1) Mo(1) C(5) C(10) -104.6(7) no
C(1) Mo(1) C(5) C(4) 116.2(6) no
C(1) Mo(1) C(5) C(10) -120.1(8) no
C(2) Mo(1) C(5) C(1) -38.4(3) no
C(2) Mo(1) C(5) C(4) 77.8(5) no
C(2) Mo(1) C(5) C(10) -158.5(8) no
C(3) Mo(1) C(5) C(1) -79.7(4) no
C(3) Mo(1) C(5) C(4) 36.4(5) no
C(3) Mo(1) C(5) C(10) 160.2(8) no
C(4) Mo(1) C(5) C(1) -116.2(6) no
C(4) Mo(1) C(5) C(10) 123.8(9) no
C(21) Mo(1) C(5) C(1) -110.2(4) no
C(21) Mo(1) C(5) C(4) 5.9(6) no
C(21) Mo(1) C(5) C(10) 129.7(6) no
O(1) Mo(1) C(21) C(22) -35.5(6) no
O(2) Mo(1) C(21) C(22) -63.4(4) no
N(1) Mo(1) C(21) C(22) 53.1(5) no
C(1) Mo(1) C(21) C(22) 150.3(4) no
C(2) Mo(1) C(21) C(22) 141.9(5) no
C(3) Mo(1) C(21) C(22) 170.3(5) no
C(4) Mo(1) C(21) C(22) -160.9(5) no
C(5) Mo(1) C(21) C(22) -164.1(4) no
O(2) Mo(2) O(1) Mo(1) 2.65(14) no
N2 Mo(2) O(1) Mo(1) -114.0(2) no
C(11) Mo(2) O(1) Mo(1) 157.3(2) no
C(12) Mo(2) O(1) Mo(1) 116.2(3) no
C(13) Mo(2) O(1) Mo(1) 95.67(17) no
C(14) Mo(2) O(1) Mo(1) 114.66(17) no
C(15) Mo(2) O(1) Mo(1) 149.48(18) no
C(28) Mo(2) O(1) Mo(1) -23.6(3) no
O(1) Mo(2) O(2) Mo(1) -2.74(14) no
N2 Mo(2) O(2) Mo(1) 79.1(2) no
C(11) Mo(2) O(2) Mo(1) -118.1(5) no
C(12) Mo(2) O(2) Mo(1) -134.4(2) no
C(13) Mo(2) O(2) Mo(1) -107.6(2) no
C(14) Mo(2) O(2) Mo(1) -74.7(2) no
C(15) Mo(2) O(2) Mo(1) -57.7(3) no
C(28) Mo(2) O(2) Mo(1) 161.5(2) no
O(1) Mo(2) C(11) C(12) -128.1(4) no
O(1) Mo(2) C(11) C(15) -13.4(4) no
O(1) Mo(2) C(11) C(16) 109.4(6) no
O(2) Mo(2) C(11) C(12) -24.4(8) no
O(2) Mo(2) C(11) C(15) 90.3(6) no
O(2) Mo(2) C(11) C(16) -146.8(5) no
N2 Mo(2) C(11) C(12) 140.1(4) no
N2 Mo(2) C(11) C(15) -105.2(4) no
N2 Mo(2) C(11) C(16) 17.7(6) no
C(12) Mo(2) C(11) C(15) 114.7(5) no
C(12) Mo(2) C(11) C(16) -122.4(8) no
C(13) Mo(2) C(11) C(12) -36.8(4) no
C(13) Mo(2) C(11) C(15) 77.9(4) no
C(13) Mo(2) C(11) C(16) -159.2(7) no
C(14) Mo(2) C(11) C(12) -75.9(4) no
C(14) Mo(2) C(11) C(15) 38.8(3) no
C(14) Mo(2) C(11) C(16) 161.7(7) no
C(15) Mo(2) C(11) C(12) -114.7(6) no
C(15) Mo(2) C(11) C(16) 122.9(7) no
C(28) Mo(2) C(11) C(12) 52.4(4) no
C(28) Mo(2) C(11) C(15) 167.1(3) no
C(28) Mo(2) C(11) C(16) -70.0(6) no
O(1) Mo(2) C(12) C(11) 78.4(5) no
O(1) Mo(2) C(12) C(13) -37.0(4) no
O(1) Mo(2) C(12) C(17) -160.8(5) no
O(2) Mo(2) C(12) C(11) 168.5(4) no
O(2) Mo(2) C(12) C(13) 53.1(4) no
O(2) Mo(2) C(12) C(17) -70.7(7) no
N2 Mo(2) C(12) C(11) -44.5(5) no
N2 Mo(2) C(12) C(13) -159.9(3) no
N2 Mo(2) C(12) C(17) 76.3(7) no
C(11) Mo(2) C(12) C(13) -115.4(6) no
C(11) Mo(2) C(12) C(17) 120.8(8) no
C(13) Mo(2) C(12) C(11) 115.4(6) no
C(13) Mo(2) C(12) C(17) -123.8(8) no
C(14) Mo(2) C(12) C(11) 80.3(4) no
C(14) Mo(2) C(12) C(13) -35.1(3) no
C(14) Mo(2) C(12) C(17) -159.0(7) no
C(15) Mo(2) C(12) C(11) 38.3(4) no
C(15) Mo(2) C(12) C(13) -77.1(4) no
C(15) Mo(2) C(12) C(17) 159.1(7) no
C(28) Mo(2) C(12) C(11) -125.3(4) no
C(28) Mo(2) C(12) C(13) 119.3(4) no
C(28) Mo(2) C(12) C(17) -4.5(6) no
O(1) Mo(2) C(13) C(12) 154.3(3) no
O(1) Mo(2) C(13) C(14) 36.4(3) no
O(1) Mo(2) C(13) C(18) -85.2(5) no
O(2) Mo(2) C(13) C(12) -136.7(3) no
O(2) Mo(2) C(13) C(14) 105.3(3) no
O(2) Mo(2) C(13) C(18) -16.3(5) no
N2 Mo(2) C(13) C(12) 32.9(5) no
N2 Mo(2) C(13) C(14) -85.1(5) no
N2 Mo(2) C(13) C(18) 153.3(5) no
C(11) Mo(2) C(13) C(12) 38.2(4) no
C(11) Mo(2) C(13) C(14) -79.8(4) no
C(11) Mo(2) C(13) C(18) 158.6(6) no
C(12) Mo(2) C(13) C(14) -117.9(5) no
C(12) Mo(2) C(13) C(18) 120.5(7) no
C(14) Mo(2) C(13) C(12) 117.9(5) no
C(14) Mo(2) C(13) C(18) -121.6(7) no
C(15) Mo(2) C(13) C(12) 80.7(4) no
C(15) Mo(2) C(13) C(14) -37.2(3) no
C(15) Mo(2) C(13) C(18) -158.8(6) no
C(28) Mo(2) C(13) C(12) -57.4(4) no
C(28) Mo(2) C(13) C(14) -175.3(3) no
C(28) Mo(2) C(13) C(18) 63.1(5) no
O(1) Mo(2) C(14) C(13) -144.9(3) no
O(1) Mo(2) C(14) C(15) 97.2(3) no
O(1) Mo(2) C(14) C(19) -20.7(5) no
O(2) Mo(2) C(14) C(13) -82.1(3) no
O(2) Mo(2) C(14) C(15) 160.1(3) no
O(2) Mo(2) C(14) C(19) 42.2(5) no
N2 Mo(2) C(14) C(13) 129.8(3) no
N2 Mo(2) C(14) C(15) 12.0(4) no
N2 Mo(2) C(14) C(19) -105.9(5) no
C(11) Mo(2) C(14) C(13) 78.6(4) no
C(11) Mo(2) C(14) C(15) -39.3(3) no
C(11) Mo(2) C(14) C(19) -157.2(6) no
C(12) Mo(2) C(14) C(13) 36.4(3) no
C(12) Mo(2) C(14) C(15) -81.5(4) no
C(12) Mo(2) C(14) C(19) 160.6(6) no
C(13) Mo(2) C(14) C(15) -117.8(5) no
C(13) Mo(2) C(14) C(19) 124.3(6) no
C(15) Mo(2) C(14) C(13) 117.8(5) no
C(15) Mo(2) C(14) C(19) -117.9(6) no
C(28) Mo(2) C(14) C(13) 5.7(4) no
C(28) Mo(2) C(14) C(15) -112.1(3) no
C(28) Mo(2) C(14) C(19) 130.0(5) no
O(1) Mo(2) C(15) C(11) 168.5(3) no
O(1) Mo(2) C(15) C(14) -78.5(3) no
O(1) Mo(2) C(15) C(20) 45.0(5) no
O(2) Mo(2) C(15) C(11) -142.4(3) no
O(2) Mo(2) C(15) C(14) -29.4(4) no
O(2) Mo(2) C(15) C(20) 94.2(5) no
N2 Mo(2) C(15) C(11) 76.1(4) no
N2 Mo(2) C(15) C(14) -170.9(3) no
N2 Mo(2) C(15) C(20) -47.3(5) no
C(11) Mo(2) C(15) C(14) 113.0(5) no
C(11) Mo(2) C(15) C(20) -123.4(6) no
C(12) Mo(2) C(15) C(11) -37.9(4) no
C(12) Mo(2) C(15) C(14) 75.1(3) no
C(12) Mo(2) C(15) C(20) -161.4(6) no
C(13) Mo(2) C(15) C(11) -78.3(4) no
C(13) Mo(2) C(15) C(14) 34.7(3) no
C(13) Mo(2) C(15) C(20) 158.3(6) no
C(14) Mo(2) C(15) C(11) -113.0(5) no
C(14) Mo(2) C(15) C(20) 123.6(6) no
C(28) Mo(2) C(15) C(11) -17.0(4) no
C(28) Mo(2) C(15) C(14) 96.0(4) no
C(28) Mo(2) C(15) C(20) -140.4(5) no
O(1) Mo(2) C(28) C(29) -27.3(5) no
O(2) Mo(2) C(28) C(29) -51.9(4) no
N2 Mo(2) C(28) C(29) 64.7(4) no
C(11) Mo(2) C(28) C(29) 151.9(4) no
C(12) Mo(2) C(28) C(29) -179.9(6) no
C(13) Mo(2) C(28) C(29) -150.8(4) no
C(14) Mo(2) C(28) C(29) -153.9(3) no
C(15) Mo(2) C(28) C(29) 161.7(3) no
Mo(1) C(1) C(2) C(3) 68.5(4) no
Mo(1) C(1) C(2) C(7) -116.9(6) no
C(5) C(1) C(2) Mo(1) -70.8(4) no
C(5) C(1) C(2) C(3) -2.3(6) no
C(5) C(1) C(2) C(7) 172.3(6) no
C(6) C(1) C(2) Mo(1) 117.6(5) no
C(6) C(1) C(2) C(3) -173.8(5) no
C(6) C(1) C(2) C(7) 0.8(9) no
Mo(1) C(1) C(5) C(4) -64.7(5) no
Mo(1) C(1) C(5) C(10) 117.0(7) no
C(2) C(1) C(5) Mo(1) 68.1(4) no
C(2) C(1) C(5) C(4) 3.4(7) no
C(2) C(1) C(5) C(10) -174.9(6) no
C(6) C(1) C(5) Mo(1) -120.5(6) no
C(6) C(1) C(5) C(4) 174.7(6) no
C(6) C(1) C(5) C(10) -3.6(10) no
Mo(1) C(2) C(3) C(4) 65.2(5) no
Mo(1) C(2) C(3) C(8) -126.2(7) no
C(1) C(2) C(3) Mo(1) -64.9(4) no
C(1) C(2) C(3) C(4) 0.4(7) no
C(1) C(2) C(3) C(8) 169.0(6) no
C(7) C(2) C(3) Mo(1) 120.3(6) no
C(7) C(2) C(3) C(4) -174.4(6) no
C(7) C(2) C(3) C(8) -5.8(10) no
Mo(1) C(3) C(4) C(5) 63.1(5) no
Mo(1) C(3) C(4) C(9) -120.4(8) no
C(2) C(3) C(4) Mo(1) -61.3(4) no
C(2) C(3) C(4) C(5) 1.8(8) no
C(2) C(3) C(4) C(9) 178.2(8) no
C(8) C(3) C(4) Mo(1) 130.0(7) no
C(8) C(3) C(4) C(5) -166.9(6) no
C(8) C(3) C(4) C(9) 9.6(12) no
Mo(1) C(4) C(5) C(1) 59.5(4) no
Mo(1) C(4) C(5) C(10) -122.2(7) no
C(3) C(4) C(5) Mo(1) -62.6(5) no
C(3) C(4) C(5) C(1) -3.1(8) no
C(3) C(4) C(5) C(10) 175.2(7) no
C(9) C(4) C(5) Mo(1) 121.0(9) no
C(9) C(4) C(5) C(1) -179.5(8) no
C(9) C(4) C(5) C(10) -1.2(13) no
Mo(2) C(11) C(12) C(13) 65.6(4) no
Mo(2) C(11) C(12) C(17) -126.5(7) no
C(15) C(11) C(12) Mo(2) -64.4(4) no
C(15) C(11) C(12) C(13) 1.2(7) no
C(15) C(11) C(12) C(17) 169.1(6) no
C(16) C(11) C(12) Mo(2) 119.8(7) no
C(16) C(11) C(12) C(13) -174.6(6) no
C(16) C(11) C(12) C(17) -6.6(11) no
Mo(2) C(11) C(15) C(14) -70.1(4) no
Mo(2) C(11) C(15) C(20) 117.4(6) no
C(12) C(11) C(15) Mo(2) 67.9(4) no
C(12) C(11) C(15) C(14) -2.2(6) no
C(12) C(11) C(15) C(20) -174.7(6) no
C(16) C(11) C(15) Mo(2) -116.5(6) no
C(16) C(11) C(15) C(14) 173.4(6) no
C(16) C(11) C(15) C(20) 0.9(10) no
Mo(2) C(12) C(13) C(14) 61.9(4) no
Mo(2) C(12) C(13) C(18) -120.2(6) no
C(11) C(12) C(13) Mo(2) -61.6(4) no
C(11) C(12) C(13) C(14) 0.3(7) no
C(11) C(12) C(13) C(18) 178.2(5) no
C(17) C(12) C(13) Mo(2) 130.3(7) no
C(17) C(12) C(13) C(14) -167.8(6) no
C(17) C(12) C(13) C(18) 10.1(10) no
Mo(2) C(13) C(14) C(15) 60.3(4) no
Mo(2) C(13) C(14) C(19) -122.5(6) no
C(12) C(13) C(14) Mo(2) -62.0(4) no
C(12) C(13) C(14) C(15) -1.7(6) no
C(12) C(13) C(14) C(19) 175.5(6) no
C(18) C(13) C(14) Mo(2) 120.1(6) no
C(18) C(13) C(14) C(15) -179.6(6) no
C(18) C(13) C(14) C(19) -2.4(9) no
Mo(2) C(14) C(15) C(11) 67.8(4) no
Mo(2) C(14) C(15) C(20) -119.6(5) no
C(13) C(14) C(15) Mo(2) -65.3(4) no
C(13) C(14) C(15) C(11) 2.4(6) no
C(13) C(14) C(15) C(20) 175.1(5) no
C(19) C(14) C(15) Mo(2) 117.4(5) no
C(19) C(14) C(15) C(11) -174.8(5) no
C(19) C(14) C(15) C(20) -2.1(9) no
Mo(1) C(21) C(22) C(23) 98.9(5) no
Mo(1) C(21) C(22) C(27) -81.7(7) no
C(21) C(22) C(23) C(24) 178.7(5) no
C(27) C(22) C(23) C(24) -0.7(8) no
C(21) C(22) C(27) C(26) -179.2(7) no
C(23) C(22) C(27) C(26) 0.2(12) no
C(22) C(23) C(24) C(25) 0.3(9) no
C(23) C(24) C(25) C(26) 0.5(12) no
C(24) C(25) C(26) C(27) -1.0(14) no
C(25) C(26) C(27) C(22) 0.6(14) no
Mo(2) C(28) C(29) C(30) 111.8(5) no
Mo(2) C(28) C(29) C(34) -70.8(6) no
C(28) C(29) C(30) C(31) 176.7(6) no
C(34) C(29) C(30) C(31) -0.7(9) no
C(28) C(29) C(34) C(33) -177.0(5) no
C(30) C(29) C(34) C(33) 0.4(8) no
C(29) C(30) C(31) C(32) 1.0(10) no
C(30) C(31) C(32) C(33) -1.0(10) no
C(31) C(32) C(33) C(34) 0.7(10) no
C(32) C(33) C(34) C(29) -0.4(10) no
